data_7020406
loop_
_publ_author_name
'Luaces, Susana'
'Bould, Jonathan'
'Mac\'ias, Ram\'on'
'Sancho, Rodrigo'
'Lahoz, Fernando J.'
'Oro, Luis A.'

_publ_section_title
;
 Facile two-electron reduction of a closo-rhodathiadecaborane.
;
_journal_issue 38
_journal_name_full 'Dalton transactions (Cambridge, England : 2003)'
_journal_page_first 11627
_journal_page_last 11634
_journal_paper_doi 10.1039/c2dt31465g
_journal_volume 41
_journal_year 2012
_chemical_formula_moiety 'C36 H39 B8 P2 Rh S, C H Cl3'
_chemical_formula_sum 'C37 H40 B8 Cl3 P2 Rh S'
_chemical_formula_weight 874.43
_chemical_name_systematic
;
?
;
_space_group_IT_number 2
_symmetry_cell_setting triclinic
_symmetry_space_group_name_Hall '-P 1'
_symmetry_space_group_name_H-M 'P -1'
_atom_sites_solution_hydrogens geom
_atom_sites_solution_primary direct
_atom_sites_solution_secondary difmap
_audit_creation_method SHELXL-97
_cell_angle_alpha 83.550(2)
_cell_angle_beta 80.869(2)
_cell_angle_gamma 71.080(2)
_cell_formula_units_Z 2
_cell_length_a 11.7795(16)
_cell_length_b 12.8988(17)
_cell_length_c 14.1309(19)
_cell_measurement_reflns_used 21795
_cell_measurement_temperature 100(2)
_cell_measurement_theta_max 29.1565
_cell_measurement_theta_min 2.149
_cell_volume 2001.1(5)
_computing_cell_refinement 'APEX2 v. 2008.4 (Bruker AXS, 2008)'
_computing_data_collection 'APEX2 v. 2008.4 (Bruker AXS, 2008)'
_computing_data_reduction 'APEX2 v. 2008.4 (Bruker AXS, 2008)'
_computing_molecular_graphics SHELXTL-PLUS
_computing_structure_refinement 'SHELXL-97 (Sheldrick, 1997)'
_computing_structure_solution 'SHELXS-97 (Sheldrick, 1990)'
_diffrn_ambient_temperature 100(2)
_diffrn_detector_area_resol_mean 8.26
_diffrn_measured_fraction_theta_full 0.996
_diffrn_measured_fraction_theta_max 0.899
_diffrn_measurement_device_type 'Bruker APEX DUO system'
_diffrn_measurement_method '\w rotations with narrow frames'
_diffrn_radiation_monochromator graphite
_diffrn_radiation_source 'fine-focus sealed tube'
_diffrn_radiation_type MoK\a
_diffrn_radiation_wavelength 0.71073
_diffrn_reflns_av_R_equivalents 0.0264
_diffrn_reflns_av_sigmaI/netI 0.0393
_diffrn_reflns_limit_h_max 16
_diffrn_reflns_limit_h_min -15
_diffrn_reflns_limit_k_max 15
_diffrn_reflns_limit_k_min -17
_diffrn_reflns_limit_l_max 18
_diffrn_reflns_limit_l_min -19
_diffrn_reflns_number 21790
_diffrn_reflns_theta_full 27.50
_diffrn_reflns_theta_max 29.55
_diffrn_reflns_theta_min 1.46
_diffrn_standards_decay_% no-decay
_exptl_absorpt_coefficient_mu 0.788
_exptl_absorpt_correction_T_max 0.9587
_exptl_absorpt_correction_T_min 0.8771
_exptl_absorpt_correction_type multi-scan
_exptl_absorpt_process_details
;
Multi-scan correction included in APEX2 package (Bruker AXS, 2008)

;
_exptl_crystal_colour Yellow
_exptl_crystal_density_diffrn 1.451
_exptl_crystal_density_method 'not measured'
_exptl_crystal_description Prism
_exptl_crystal_F_000 888
_exptl_crystal_size_max 0.171
_exptl_crystal_size_mid 0.067
_exptl_crystal_size_min 0.054
_refine_diff_density_max 0.792
_refine_diff_density_min -0.787
_refine_diff_density_rms 0.080
_refine_ls_extinction_method none
_refine_ls_goodness_of_fit_ref 1.038
_refine_ls_hydrogen_treatment mixed
_refine_ls_matrix_type full
_refine_ls_number_parameters 626
_refine_ls_number_reflns 10073
_refine_ls_number_restraints 1
_refine_ls_restrained_S_all 1.039
_refine_ls_R_factor_all 0.0401
_refine_ls_R_factor_gt 0.0315
_refine_ls_shift/su_max 0.002
_refine_ls_shift/su_mean 0.000
_refine_ls_structure_factor_coef Fsqd
_refine_ls_weighting_details 'calc w=1/[\s^2^(Fo^2^)+(0.0406P)^2^+0.6570P] where P=(Fo^2^+2Fc^2^)/3'
_refine_ls_weighting_scheme calc
_refine_ls_wR_factor_gt 0.0758
_refine_ls_wR_factor_ref 0.0796
_reflns_number_gt 8637
_reflns_number_total 10073
_reflns_threshold_expression >2sigma(I)
_cod_data_source_file c2dt31465g.txt
_cod_data_source_block compound_3
_cod_depositor_comments
;
The following automatic conversions were performed:

'_symmetry_cell_setting' value 'Triclinic' changed to 'triclinic'
according to /home/saulius/struct/CIF-dictionaries/cif_core.dic
dictionary named 'cif_core.dic' version 2.4.2 from 2011-04-26.

Automatic conversion script
Id: cif_fix_values 1891 2012-01-12 08:04:46Z andrius 
;
_cod_original_sg_symbol_H-M P-1
_cod_database_code 7020406

loop_
_symmetry_equiv_pos_as_xyz
'x, y, z'
'-x, -y, -z'

loop_
_atom_site_label
_atom_site_type_symbol
_atom_site_fract_x
_atom_site_fract_y
_atom_site_fract_z
_atom_site_U_iso_or_equiv
_atom_site_adp_type
_atom_site_occupancy
_atom_site_symmetry_multiplicity
_atom_site_calc_flag
_atom_site_refinement_flags
Rh2 Rh 0.729716(13) 0.611766(12) 0.733116(11) 0.01118(5) Uani 1 1 d D
H H 0.842(2) 0.579(3) 0.6514(19) 0.061(10) Uiso 1 1 d D
P1 P 0.86139(4) 0.68731(4) 0.78708(4) 0.01251(10) Uani 1 1 d .
P2 P 0.65534(4) 0.75393(4) 0.61976(4) 0.01236(10) Uani 1 1 d .
S1 S 0.56032(5) 0.62476(4) 0.85125(4) 0.02018(11) Uani 1 1 d .
B3 B 0.7064(2) 0.5095(2) 0.88140(18) 0.0212(5) Uani 1 1 d .
H3B H 0.737(2) 0.519(2) 0.946(2) 0.031(7) Uiso 1 1 d .
B4 B 0.5620(2) 0.4728(2) 0.86819(18) 0.0208(5) Uani 1 1 d .
H4B H 0.489(2) 0.465(2) 0.9183(19) 0.029(7) Uiso 1 1 d .
B5 B 0.5689(2) 0.54180(19) 0.74001(18) 0.0177(5) Uani 1 1 d .
H5B H 0.493(2) 0.579(2) 0.7043(18) 0.023(6) Uiso 1 1 d .
B6 B 0.7166(2) 0.45892(19) 0.68354(18) 0.0184(5) Uani 1 1 d .
H6B H 0.740(2) 0.452(2) 0.6046(18) 0.025(7) Uiso 1 1 d .
B7 B 0.8132(2) 0.43540(19) 0.78429(19) 0.0201(5) Uani 1 1 d .
H7B H 0.913(2) 0.413(2) 0.7892(19) 0.029(7) Uiso 1 1 d .
B8 B 0.7059(2) 0.3738(2) 0.8631(2) 0.0231(5) Uani 1 1 d .
H8B H 0.723(2) 0.310(2) 0.923(2) 0.033(7) Uiso 1 1 d .
B9 B 0.6121(2) 0.3958(2) 0.76677(19) 0.0211(5) Uani 1 1 d .
H9B H 0.551(2) 0.3552(19) 0.7516(17) 0.021(6) Uiso 1 1 d .
B10 B 0.7640(2) 0.3367(2) 0.7494(2) 0.0239(5) Uani 1 1 d .
H10B H 0.817(2) 0.260(2) 0.724(2) 0.034(7) Uiso 1 1 d .
C1 C 0.82369(19) 0.69943(16) 0.91646(14) 0.0150(4) Uani 1 1 d .
C2 C 0.70534(19) 0.76079(17) 0.95010(15) 0.0176(4) Uani 1 1 d .
H2 H 0.650(2) 0.7991(18) 0.9061(17) 0.013(6) Uiso 1 1 d .
C3 C 0.6665(2) 0.76728(18) 1.04760(17) 0.0237(5) Uani 1 1 d .
H3 H 0.585(2) 0.8063(19) 1.0693(17) 0.016(6) Uiso 1 1 d .
C4 C 0.7452(2) 0.71285(19) 1.11321(17) 0.0276(5) Uani 1 1 d .
H4 H 0.719(3) 0.721(2) 1.181(2) 0.039(8) Uiso 1 1 d .
C5 C 0.8618(2) 0.65201(19) 1.08118(17) 0.0269(5) Uani 1 1 d .
H5 H 0.912(3) 0.617(2) 1.126(2) 0.037(8) Uiso 1 1 d .
C6 C 0.9018(2) 0.64411(17) 0.98333(16) 0.0205(4) Uani 1 1 d .
H6 H 0.979(3) 0.605(2) 0.9603(19) 0.030(7) Uiso 1 1 d .
C7 C 1.02213(18) 0.60853(16) 0.76492(15) 0.0145(4) Uani 1 1 d .
C8 C 1.1066(2) 0.64102(18) 0.80432(17) 0.0213(4) Uani 1 1 d .
H8 H 1.080(2) 0.698(2) 0.8442(18) 0.022(6) Uiso 1 1 d .
C9 C 1.2294(2) 0.58875(19) 0.78307(19) 0.0255(5) Uani 1 1 d .
H9 H 1.281(2) 0.615(2) 0.8077(18) 0.021(6) Uiso 1 1 d .
C10 C 1.2703(2) 0.50557(19) 0.71962(19) 0.0257(5) Uani 1 1 d .
H10 H 1.352(3) 0.470(2) 0.7046(19) 0.029(7) Uiso 1 1 d .
C11 C 1.1889(2) 0.47436(18) 0.67877(17) 0.0208(4) Uani 1 1 d .
H11 H 1.212(2) 0.422(2) 0.6390(19) 0.024(7) Uiso 1 1 d .
C12 C 1.06497(19) 0.52517(16) 0.70155(15) 0.0166(4) Uani 1 1 d .
H12 H 1.012(2) 0.5019(17) 0.6718(15) 0.007(5) Uiso 1 1 d .
C13 C 0.87669(18) 0.82265(16) 0.74209(15) 0.0151(4) Uani 1 1 d .
C14 C 0.8283(2) 0.91618(17) 0.79378(16) 0.0205(4) Uani 1 1 d .
H14 H 0.782(2) 0.9107(18) 0.8536(17) 0.013(6) Uiso 1 1 d .
C15 C 0.8506(2) 1.01372(18) 0.75705(18) 0.0273(5) Uani 1 1 d .
H15 H 0.816(3) 1.076(2) 0.795(2) 0.033(7) Uiso 1 1 d .
C16 C 0.9199(2) 1.01839(19) 0.66960(18) 0.0267(5) Uani 1 1 d .
H16 H 0.933(3) 1.078(2) 0.646(2) 0.037(8) Uiso 1 1 d .
C17 C 0.9679(2) 0.92613(18) 0.61739(17) 0.0228(5) Uani 1 1 d .
H17 H 1.016(2) 0.928(2) 0.5591(19) 0.026(7) Uiso 1 1 d .
C18 C 0.9473(2) 0.82827(17) 0.65344(16) 0.0192(4) Uani 1 1 d .
H18 H 0.981(2) 0.765(2) 0.6200(18) 0.020(6) Uiso 1 1 d .
C19 C 0.60968(18) 0.89275(16) 0.66200(14) 0.0148(4) Uani 1 1 d .
C20 C 0.53607(19) 0.91247(17) 0.74980(15) 0.0172(4) Uani 1 1 d .
H20 H 0.514(2) 0.852(2) 0.7881(18) 0.020(6) Uiso 1 1 d .
C21 C 0.4975(2) 1.01616(17) 0.78551(16) 0.0212(4) Uani 1 1 d .
H21 H 0.445(2) 1.0280(19) 0.8435(18) 0.020(6) Uiso 1 1 d .
C22 C 0.5343(2) 1.10054(18) 0.73435(17) 0.0234(5) Uani 1 1 d .
H22 H 0.505(2) 1.169(2) 0.757(2) 0.031(7) Uiso 1 1 d .
C23 C 0.6082(2) 1.08157(17) 0.64802(17) 0.0227(5) Uani 1 1 d .
H23 H 0.639(2) 1.139(2) 0.6122(18) 0.022(6) Uiso 1 1 d .
C24 C 0.64556(19) 0.97877(17) 0.61116(16) 0.0182(4) Uani 1 1 d .
H24 H 0.696(2) 0.966(2) 0.5539(18) 0.020(6) Uiso 1 1 d .
C25 C 0.75069(18) 0.76089(16) 0.50526(14) 0.0148(4) Uani 1 1 d .
C26 C 0.87285(19) 0.70005(17) 0.49171(15) 0.0171(4) Uani 1 1 d .
H26 H 0.905(2) 0.6559(19) 0.5406(17) 0.015(6) Uiso 1 1 d .
C27 C 0.9449(2) 0.71019(18) 0.40536(16) 0.0216(4) Uani 1 1 d .
H27 H 1.028(2) 0.6675(19) 0.3988(17) 0.018(6) Uiso 1 1 d .
C28 C 0.8947(2) 0.78180(19) 0.33133(17) 0.0236(5) Uani 1 1 d .
H28 H 0.945(2) 0.789(2) 0.274(2) 0.028(7) Uiso 1 1 d .
C29 C 0.7725(2) 0.84134(19) 0.34318(16) 0.0233(5) Uani 1 1 d .
H29 H 0.737(2) 0.887(2) 0.2939(19) 0.025(7) Uiso 1 1 d .
C30 C 0.7009(2) 0.83102(18) 0.42917(16) 0.0194(4) Uani 1 1 d .
H30 H 0.618(2) 0.872(2) 0.4392(19) 0.027(7) Uiso 1 1 d .
C31 C 0.51783(18) 0.74698(16) 0.57926(14) 0.0151(4) Uani 1 1 d .
C32 C 0.5294(2) 0.66601(17) 0.51685(15) 0.0189(4) Uani 1 1 d .
H32 H 0.610(2) 0.6207(19) 0.4933(17) 0.017(6) Uiso 1 1 d .
C33 C 0.4279(2) 0.64999(18) 0.49137(17) 0.0224(5) Uani 1 1 d .
H33 H 0.436(2) 0.595(2) 0.453(2) 0.031(7) Uiso 1 1 d .
C34 C 0.3135(2) 0.7127(2) 0.52819(18) 0.0263(5) Uani 1 1 d .
H34 H 0.245(3) 0.697(2) 0.508(2) 0.035(8) Uiso 1 1 d .
C35 C 0.3009(2) 0.7935(2) 0.58961(18) 0.0276(5) Uani 1 1 d .
H35 H 0.224(2) 0.836(2) 0.6147(19) 0.026(7) Uiso 1 1 d .
C36 C 0.40256(19) 0.81137(19) 0.61418(16) 0.0201(4) Uani 1 1 d .
H36 H 0.390(2) 0.864(2) 0.6511(17) 0.016(6) Uiso 1 1 d .
C99 C 0.8011(3) 0.0738(2) 0.0386(2) 0.0422(7) Uani 1 1 d .
H99 H 0.8509 0.1078 -0.0112 0.043(8) Uiso 1 1 calc R
Cl1 Cl 0.66022(7) 0.09547(6) -0.00070(6) 0.04825(18) Uani 1 1 d .
Cl2 Cl 0.78142(11) 0.13628(9) 0.14628(7) 0.0720(3) Uani 1 1 d .
Cl3 Cl 0.87768(8) -0.06811(6) 0.05236(7) 0.0550(2) Uani 1 1 d .

loop_
_atom_site_aniso_label
_atom_site_aniso_U_11
_atom_site_aniso_U_22
_atom_site_aniso_U_33
_atom_site_aniso_U_23
_atom_site_aniso_U_13
_atom_site_aniso_U_12
Rh2 0.01160(8) 0.00968(7) 0.01287(8) -0.00032(5) -0.00179(5) -0.00421(5)
P1 0.0134(2) 0.0104(2) 0.0144(2) -0.00079(18) -0.00251(18) -0.00430(18)
P2 0.0119(2) 0.0116(2) 0.0133(2) -0.00105(18) -0.00174(18) -0.00326(18)
S1 0.0212(3) 0.0171(2) 0.0214(3) -0.0029(2) 0.0047(2) -0.0077(2)
B3 0.0273(13) 0.0197(12) 0.0197(12) 0.0048(9) -0.0056(10) -0.0123(10)
B4 0.0222(12) 0.0197(12) 0.0213(12) 0.0023(9) 0.0005(10) -0.0106(10)
B5 0.0165(11) 0.0184(11) 0.0204(12) 0.0005(9) -0.0019(9) -0.0092(9)
B6 0.0202(11) 0.0171(11) 0.0198(12) -0.0035(9) 0.0000(9) -0.0090(9)
B7 0.0182(11) 0.0144(11) 0.0273(13) 0.0036(9) -0.0047(10) -0.0055(9)
B8 0.0255(13) 0.0183(12) 0.0276(13) 0.0066(10) -0.0048(10) -0.0119(10)
B9 0.0231(12) 0.0178(11) 0.0255(13) -0.0006(9) -0.0014(10) -0.0119(10)
B10 0.0240(13) 0.0130(11) 0.0335(14) -0.0009(10) 0.0009(11) -0.0066(10)
C1 0.0215(10) 0.0115(9) 0.0144(9) -0.0008(7) -0.0032(8) -0.0081(8)
C2 0.0217(10) 0.0149(9) 0.0172(10) -0.0007(8) -0.0047(8) -0.0063(8)
C3 0.0273(12) 0.0195(11) 0.0226(11) -0.0050(9) 0.0005(9) -0.0054(9)
C4 0.0433(15) 0.0225(11) 0.0146(11) -0.0013(9) -0.0018(10) -0.0080(10)
C5 0.0387(14) 0.0225(11) 0.0182(11) 0.0042(9) -0.0120(10) -0.0057(10)
C6 0.0241(11) 0.0156(10) 0.0216(11) 0.0012(8) -0.0067(9) -0.0048(9)
C7 0.0132(9) 0.0129(9) 0.0177(10) 0.0020(7) -0.0028(7) -0.0050(7)
C8 0.0202(11) 0.0171(10) 0.0281(12) -0.0017(9) -0.0042(9) -0.0072(8)
C9 0.0182(11) 0.0246(11) 0.0375(14) -0.0008(10) -0.0073(10) -0.0105(9)
C10 0.0132(10) 0.0229(11) 0.0380(14) 0.0017(10) 0.0005(9) -0.0047(9)
C11 0.0181(10) 0.0177(10) 0.0247(11) -0.0019(9) 0.0008(8) -0.0046(8)
C12 0.0177(10) 0.0155(9) 0.0175(10) 0.0016(7) -0.0033(8) -0.0066(8)
C13 0.0167(10) 0.0133(9) 0.0176(10) 0.0012(7) -0.0062(8) -0.0066(8)
C14 0.0276(12) 0.0148(10) 0.0202(11) 0.0002(8) -0.0031(9) -0.0083(9)
C15 0.0408(14) 0.0136(10) 0.0289(13) -0.0016(9) -0.0043(11) -0.0105(10)
C16 0.0331(13) 0.0165(11) 0.0335(13) 0.0074(9) -0.0069(10) -0.0136(10)
C17 0.0227(11) 0.0218(11) 0.0230(12) 0.0063(9) -0.0016(9) -0.0087(9)
C18 0.0202(10) 0.0156(10) 0.0216(11) 0.0013(8) -0.0041(8) -0.0056(8)
C19 0.0138(9) 0.0120(9) 0.0179(10) -0.0012(7) -0.0046(7) -0.0017(7)
C20 0.0184(10) 0.0147(9) 0.0184(10) 0.0000(8) -0.0031(8) -0.0052(8)
C21 0.0236(11) 0.0174(10) 0.0203(11) -0.0050(8) 0.0012(9) -0.0041(9)
C22 0.0277(12) 0.0127(10) 0.0281(12) -0.0047(8) -0.0030(9) -0.0035(9)
C23 0.0280(12) 0.0144(10) 0.0264(12) 0.0026(8) -0.0062(9) -0.0076(9)
C24 0.0191(10) 0.0170(10) 0.0176(10) 0.0007(8) -0.0025(8) -0.0051(8)
C25 0.0163(9) 0.0156(9) 0.0141(9) -0.0025(7) -0.0013(7) -0.0069(8)
C26 0.0183(10) 0.0159(9) 0.0174(10) -0.0010(8) -0.0025(8) -0.0058(8)
C27 0.0180(11) 0.0227(11) 0.0236(11) -0.0048(9) 0.0021(8) -0.0065(9)
C28 0.0255(12) 0.0266(11) 0.0197(11) -0.0012(9) 0.0035(9) -0.0125(9)
C29 0.0279(12) 0.0261(11) 0.0167(11) 0.0038(9) -0.0052(9) -0.0100(9)
C30 0.0183(10) 0.0200(10) 0.0189(10) 0.0015(8) -0.0034(8) -0.0050(8)
C31 0.0150(9) 0.0143(9) 0.0160(10) 0.0025(7) -0.0040(7) -0.0047(7)
C32 0.0216(11) 0.0166(10) 0.0188(10) 0.0007(8) -0.0037(8) -0.0066(8)
C33 0.0299(12) 0.0198(11) 0.0223(11) 0.0026(9) -0.0088(9) -0.0130(9)
C34 0.0236(12) 0.0329(13) 0.0282(12) 0.0054(10) -0.0104(10) -0.0157(10)
C35 0.0171(11) 0.0341(13) 0.0311(13) -0.0016(10) -0.0037(9) -0.0072(10)
C36 0.0176(10) 0.0226(11) 0.0200(11) -0.0042(9) -0.0026(8) -0.0051(9)
C99 0.0531(18) 0.0359(15) 0.0434(16) -0.0073(12) 0.0079(14) -0.0268(14)
Cl1 0.0501(4) 0.0443(4) 0.0509(4) 0.0052(3) 0.0001(3) -0.0214(3)
Cl2 0.0971(8) 0.0721(6) 0.0651(6) -0.0295(5) 0.0034(5) -0.0499(6)
Cl3 0.0607(5) 0.0396(4) 0.0676(6) 0.0007(4) -0.0137(4) -0.0186(4)

loop_
_atom_type_symbol
_atom_type_description
_atom_type_scat_dispersion_real
_atom_type_scat_dispersion_imag
_atom_type_scat_source
C C 0.0033 0.0016 'International Tables Vol C Tables 4.2.6.8 and 6.1.1.4'
H H 0.0000 0.0000 'International Tables Vol C Tables 4.2.6.8 and 6.1.1.4'
B B 0.0013 0.0007 'International Tables Vol C Tables 4.2.6.8 and 6.1.1.4'
Cl Cl 0.1484 0.1585 'International Tables Vol C Tables 4.2.6.8 and 6.1.1.4'
P P 0.1023 0.0942 'International Tables Vol C Tables 4.2.6.8 and 6.1.1.4'
S S 0.1246 0.1234 'International Tables Vol C Tables 4.2.6.8 and 6.1.1.4'
Rh Rh -1.1178 0.9187 'International Tables Vol C Tables 4.2.6.8 and 6.1.1.4'

loop_
_geom_angle_atom_site_label_1
_geom_angle_atom_site_label_2
_geom_angle_atom_site_label_3
_geom_angle
B6 Rh2 B7 50.24(9)
B6 Rh2 P2 107.30(7)
B7 Rh2 P2 154.82(7)
B6 Rh2 B5 47.29(9)
B7 Rh2 B5 78.26(9)
P2 Rh2 B5 93.91(6)
B6 Rh2 P1 143.44(7)
B7 Rh2 P1 98.65(6)
P2 Rh2 P1 97.023(19)
B5 Rh2 P1 158.38(6)
B6 Rh2 S1 91.37(6)
B7 Rh2 S1 89.93(7)
P2 Rh2 S1 103.25(2)
B5 Rh2 S1 49.62(6)
P1 Rh2 S1 109.44(2)
B6 Rh2 B3 78.69(9)
B7 Rh2 B3 46.50(9)
P2 Rh2 B3 151.70(7)
B5 Rh2 B3 69.46(9)
P1 Rh2 B3 92.73(6)
S1 Rh2 B3 48.49(7)
B6 Rh2 H 77.2(12)
B7 Rh2 H 81.1(12)
P2 Rh2 H 82.5(12)
B5 Rh2 H 120.6(12)
P1 Rh2 H 79.4(12)
S1 Rh2 H 168.4(12)
B3 Rh2 H 125.5(12)
C1 P1 C7 106.93(9)
C1 P1 C13 103.18(9)
C7 P1 C13 96.97(9)
C1 P1 Rh2 109.27(6)
C7 P1 Rh2 115.27(7)
C13 P1 Rh2 123.46(7)
C25 P2 C31 101.29(9)
C25 P2 C19 104.64(9)
C31 P2 C19 103.44(9)
C25 P2 Rh2 118.04(7)
C31 P2 Rh2 112.32(6)
C19 P2 Rh2 115.24(7)
B4 S1 B3 60.15(10)
B4 S1 B5 59.05(10)
B3 S1 B5 86.44(11)
B4 S1 Rh2 100.88(8)
B3 S1 Rh2 66.05(8)
B5 S1 Rh2 64.38(7)
B8 B3 B7 61.80(14)
B8 B3 S1 113.51(16)
B7 B3 S1 119.56(15)
B8 B3 B4 55.76(13)
B7 B3 B4 100.85(16)
S1 B3 B4 59.82(11)
B8 B3 Rh2 111.45(15)
B7 B3 Rh2 63.23(10)
S1 B3 Rh2 65.46(7)
B4 B3 Rh2 100.31(13)
B8 B3 H3B 116.8(14)
B7 B3 H3B 120.6(15)
S1 B3 H3B 114.0(15)
B4 B3 H3B 127.9(15)
Rh2 B3 H3B 125.0(14)
B9 B4 B8 62.86(15)
B9 B4 B5 58.26(13)
B8 B4 B5 101.05(16)
B9 B4 S1 117.00(15)
B8 B4 S1 115.71(15)
B5 B4 S1 61.24(10)
B9 B4 B3 101.15(17)
B8 B4 B3 57.85(13)
B5 B4 B3 87.56(14)
S1 B4 B3 60.03(10)
B9 B4 H4B 121.7(15)
B8 B4 H4B 122.2(14)
B5 B4 H4B 131.6(15)
S1 B4 H4B 110.3(14)
B3 B4 H4B 132.0(15)
B9 B5 B6 62.44(14)
B9 B5 B4 55.90(13)
B6 B5 B4 102.05(16)
B9 B5 S1 113.30(15)
B6 B5 S1 119.47(15)
B4 B5 S1 59.72(10)
B9 B5 Rh2 112.68(14)
B6 B5 Rh2 63.23(10)
B4 B5 Rh2 102.38(13)
S1 B5 Rh2 66.00(7)
B9 B5 H5B 118.1(13)
B6 B5 H5B 124.9(14)
B4 B5 H5B 123.7(13)
S1 B5 H5B 110.1(14)
Rh2 B5 H5B 124.5(13)
B10 B6 B5 109.55(17)
B10 B6 B9 55.95(14)
B5 B6 B9 57.92(13)
B10 B6 B7 56.11(14)
B5 B6 B7 101.75(16)
B9 B6 B7 88.32(15)
B10 B6 Rh2 120.40(16)
B5 B6 Rh2 69.48(11)
B9 B6 Rh2 114.16(14)
B7 B6 Rh2 65.65(10)
B10 B6 H6B 113.7(13)
B5 B6 H6B 123.4(13)
B9 B6 H6B 126.8(13)
B7 B6 H6B 132.3(13)
Rh2 B6 H6B 113.9(13)
B10 B7 B3 110.66(18)
B10 B7 B8 56.69(14)
B3 B7 B8 58.31(13)
B10 B7 B6 56.31(14)
B3 B7 B6 102.92(16)
B8 B7 B6 89.50(15)
B10 B7 Rh2 119.09(16)
B3 B7 Rh2 70.27(11)
B8 B7 Rh2 114.30(14)
B6 B7 Rh2 64.11(10)
B10 B7 H7B 117.1(13)
B3 B7 H7B 118.1(14)
B8 B7 H7B 125.3(13)
B6 B7 H7B 135.7(14)
Rh2 B7 H7B 113.3(13)
B10 B8 B4 112.27(19)
B10 B8 B3 112.37(17)
B4 B8 B3 66.40(15)
B10 B8 B9 57.11(15)
B4 B8 B9 58.37(14)
B3 B8 B9 103.98(16)
B10 B8 B7 56.97(14)
B4 B8 B7 107.05(16)
B3 B8 B7 59.88(14)
B9 B8 B7 90.98(16)
B10 B8 H8B 118.5(14)
B4 B8 H8B 117.9(15)
B3 B8 H8B 118.6(14)
B9 B8 H8B 131.4(14)
B7 B8 H8B 129.4(14)
B10 B9 B4 113.14(19)
B10 B9 B5 112.05(17)
B4 B9 B5 65.84(14)
B10 B9 B8 57.64(15)
B4 B9 B8 58.77(15)
B5 B9 B8 103.46(16)
B10 B9 B6 56.94(14)
B4 B9 B6 107.17(16)
B5 B9 B6 59.65(13)
B8 B9 B6 91.20(15)
B10 B9 H9B 121.9(13)
B4 B9 H9B 114.7(13)
B5 B9 H9B 116.3(13)
B8 B9 H9B 132.4(13)
B6 B9 H9B 130.6(13)
B9 B10 B8 65.25(16)
B9 B10 B7 101.65(18)
B8 B10 B7 66.34(16)
B9 B10 B6 67.12(15)
B8 B10 B6 101.95(18)
B7 B10 B6 67.57(15)
B9 B10 H10B 130.6(15)
B8 B10 H10B 130.5(15)
B7 B10 H10B 127.7(15)
B6 B10 H10B 127.6(15)
C6 C1 C2 118.57(19)
C6 C1 P1 124.12(17)
C2 C1 P1 117.07(15)
C3 C2 C1 120.8(2)
C3 C2 H2 118.8(14)
C1 C2 H2 120.4(14)
C2 C3 C4 120.0(2)
C2 C3 H3 119.8(14)
C4 C3 H3 120.1(14)
C5 C4 C3 119.8(2)
C5 C4 H4 120.3(18)
C3 C4 H4 119.8(18)
C4 C5 C6 120.7(2)
C4 C5 H5 118.2(18)
C6 C5 H5 121.1(19)
C5 C6 C1 120.0(2)
C5 C6 H6 122.4(17)
C1 C6 H6 117.6(17)
C12 C7 C8 118.48(19)
C12 C7 P1 121.97(15)
C8 C7 P1 119.14(16)
C9 C8 C7 120.7(2)
C9 C8 H8 119.6(16)
C7 C8 H8 119.7(16)
C8 C9 C10 119.8(2)
C8 C9 H9 117.4(16)
C10 C9 H9 122.5(16)
C11 C10 C9 120.2(2)
C11 C10 H10 119.1(17)
C9 C10 H10 120.7(17)
C10 C11 C12 120.2(2)
C10 C11 H11 121.9(17)
C12 C11 H11 117.9(17)
C7 C12 C11 120.55(19)
C7 C12 H12 121.7(13)
C11 C12 H12 117.7(13)
C14 C13 C18 119.04(18)
C14 C13 P1 123.68(16)
C18 C13 P1 117.17(15)
C13 C14 C15 120.0(2)
C13 C14 H14 117.9(14)
C15 C14 H14 122.1(14)
C16 C15 C14 120.5(2)
C16 C15 H15 122.5(16)
C14 C15 H15 117.0(16)
C15 C16 C17 120.0(2)
C15 C16 H16 121(2)
C17 C16 H16 119(2)
C16 C17 C18 120.1(2)
C16 C17 H17 120.6(16)
C18 C17 H17 119.2(16)
C17 C18 C13 120.3(2)
C17 C18 H18 120.8(15)
C13 C18 H18 118.8(15)
C20 C19 C24 118.73(18)
C20 C19 P2 117.82(14)
C24 C19 P2 123.45(16)
C21 C20 C19 120.66(19)
C21 C20 H20 119.6(15)
C19 C20 H20 119.7(15)
C22 C21 C20 119.9(2)
C22 C21 H21 121.1(15)
C20 C21 H21 119.0(15)
C23 C22 C21 119.9(2)
C23 C22 H22 121.5(17)
C21 C22 H22 118.5(17)
C22 C23 C24 120.6(2)
C22 C23 H23 121.5(15)
C24 C23 H23 117.9(15)
C23 C24 C19 120.2(2)
C23 C24 H24 120.1(15)
C19 C24 H24 119.6(15)
C26 C25 C30 118.51(19)
C26 C25 P2 122.00(15)
C30 C25 P2 119.47(16)
C27 C26 C25 121.0(2)
C27 C26 H26 120.5(15)
C25 C26 H26 118.4(15)
C28 C27 C26 119.7(2)
C28 C27 H27 121.6(14)
C26 C27 H27 118.7(14)
C27 C28 C29 119.9(2)
C27 C28 H28 118.7(16)
C29 C28 H28 121.4(16)
C30 C29 C28 120.3(2)
C30 C29 H29 118.8(17)
C28 C29 H29 120.9(17)
C29 C30 C25 120.5(2)
C29 C30 H30 121.7(16)
C25 C30 H30 117.7(16)
C36 C31 C32 118.60(19)
C36 C31 P2 122.97(16)
C32 C31 P2 118.17(16)
C33 C32 C31 120.6(2)
C33 C32 H32 121.2(14)
C31 C32 H32 118.1(14)
C34 C33 C32 120.4(2)
C34 C33 H33 119.0(18)
C32 C33 H33 120.4(18)
C33 C34 C35 119.4(2)
C33 C34 H34 116.8(17)
C35 C34 H34 123.8(17)
C34 C35 C36 120.5(2)
C34 C35 H35 119.6(16)
C36 C35 H35 119.9(16)
C31 C36 C35 120.4(2)
C31 C36 H36 122.4(16)
C35 C36 H36 117.1(16)
Cl2 C99 Cl1 110.39(17)
Cl2 C99 Cl3 110.92(18)
Cl1 C99 Cl3 109.99(15)
Cl2 C99 H99 108.5
Cl1 C99 H99 108.5
Cl3 C99 H99 108.5

loop_
_geom_bond_atom_site_label_1
_geom_bond_atom_site_label_2
_geom_bond_distance
Rh2 B6 2.224(2)
Rh2 B7 2.252(2)
Rh2 P2 2.3323(6)
Rh2 B5 2.333(2)
Rh2 P1 2.3365(5)
Rh2 S1 2.3633(6)
Rh2 B3 2.374(2)
Rh2 H 1.591(18)
P1 C1 1.824(2)
P1 C7 1.831(2)
P1 C13 1.8445(19)
P2 C25 1.829(2)
P2 C31 1.833(2)
P2 C19 1.834(2)
S1 B4 1.941(2)
S1 B3 1.945(3)
S1 B5 1.971(3)
B3 B8 1.800(3)
B3 B7 1.830(4)
B3 B4 1.948(4)
B3 H3B 1.06(3)
B4 B9 1.750(4)
B4 B8 1.757(4)
B4 B5 1.928(3)
B4 H4B 1.05(3)
B5 B9 1.797(3)
B5 B6 1.830(4)
B5 H5B 1.05(3)
B6 B10 1.710(3)
B6 B9 1.880(3)
B6 B7 1.900(4)
B6 H6B 1.11(3)
B7 B10 1.706(4)
B7 B8 1.864(3)
B7 H7B 1.12(3)
B8 B10 1.701(4)
B8 B9 1.829(4)
B8 H8B 1.11(3)
B9 B10 1.691(4)
B9 H9B 1.07(2)
B10 H10B 1.06(3)
C1 C6 1.395(3)
C1 C2 1.398(3)
C2 C3 1.384(3)
C2 H2 0.95(2)
C3 C4 1.384(3)
C3 H3 0.95(2)
C4 C5 1.375(4)
C4 H4 0.97(3)
C5 C6 1.392(3)
C5 H5 0.91(3)
C6 H6 0.91(3)
C7 C12 1.391(3)
C7 C8 1.405(3)
C8 C9 1.383(3)
C8 H8 0.92(3)
C9 C10 1.390(3)
C9 H9 0.91(3)
C10 C11 1.376(3)
C10 H10 0.92(3)
C11 C12 1.394(3)
C11 H11 0.88(3)
C12 H12 0.94(2)
C13 C14 1.391(3)
C13 C18 1.398(3)
C14 C15 1.395(3)
C14 H14 0.94(2)
C15 C16 1.376(3)
C15 H15 0.95(3)
C16 C17 1.382(3)
C16 H16 0.85(3)
C17 C18 1.388(3)
C17 H17 0.93(3)
C18 H18 0.92(3)
C19 C20 1.394(3)
C19 C24 1.398(3)
C20 C21 1.391(3)
C20 H20 0.98(2)
C21 C22 1.388(3)
C21 H21 0.94(2)
C22 C23 1.377(3)
C22 H22 0.91(3)
C23 C24 1.388(3)
C23 H23 0.98(2)
C24 H24 0.92(3)
C25 C26 1.392(3)
C25 C30 1.399(3)
C26 C27 1.391(3)
C26 H26 0.89(2)
C27 C28 1.387(3)
C27 H27 0.95(2)
C28 C29 1.387(3)
C28 H28 0.94(3)
C29 C30 1.385(3)
C29 H29 0.92(3)
C30 H30 0.94(3)
C31 C36 1.388(3)
C31 C32 1.401(3)
C32 C33 1.384(3)
C32 H32 0.97(2)
C33 C34 1.381(3)
C33 H33 0.91(3)
C34 C35 1.387(4)
C34 H34 0.97(3)
C35 C36 1.391(3)
C35 H35 0.93(3)
C36 H36 0.87(2)
C99 Cl2 1.749(3)
C99 Cl1 1.760(3)
C99 Cl3 1.762(3)
C99 H99 1.0000
